data_7232754
loop_
_publ_author_name
'Seidel, R\"udiger W.'
'Goddard, Richard'
'N\"othling, Nils'
'Lehmann, Christian W.'

_publ_section_title
;
 In situ cryocrystallization and solid-state structures of furfural and
 some derivatives
;
_journal_issue 21
_journal_name_full CrystEngComm
_journal_page_first 3295
_journal_paper_doi 10.1039/C9CE00435A
_journal_volume 21
_journal_year 2019
_chemical_absolute_configuration ad
_chemical_formula_moiety 'C5 H6 O'
_chemical_formula_sum 'C5 H6 O'
_chemical_formula_weight 82.10
_chemical_melting_point 184
_chemical_name_systematic 2-methylfuran
_space_group_crystal_system tetragonal
_space_group_IT_number 106
_space_group_name_Hall 'P 4c -2ab'
_space_group_name_H-M_alt 'P 42 b c'
_symmetry_space_group_name_Hall 'P 4c -2ab'
_symmetry_space_group_name_H-M 'P 42 b c'
_atom_sites_solution_hydrogens mixed
_atom_sites_solution_primary dual
_atom_sites_solution_secondary difmap
_audit_creation_method SHELXL-2018/3
_audit_update_record
;
2019-03-22 deposited with the CCDC.    2019-04-29 downloaded from the CCDC.
;
_cell_angle_alpha 90
_cell_angle_beta 90
_cell_angle_gamma 90
_cell_formula_units_Z 8
_cell_length_a 12.4727(15)
_cell_length_b 12.4727(15)
_cell_length_c 6.0594(7)
_cell_measurement_reflns_used 1990
_cell_measurement_temperature 100(2)
_cell_measurement_theta_max 41.1263
_cell_measurement_theta_min 3.5436
_cell_volume 942.65(19)
_computing_cell_refinement 'SAINT software (Bruker AXS, 2004)'
_computing_data_collection 'APEX2 (Bruker AXS, 2005-2013)'
_computing_data_reduction 'SAINT software (Bruker AXS, 2004)'
_computing_molecular_graphics 'DIAMOND (Crystal Impact GbR, 2018)'
_computing_publication_material 'enCIFer (Allen et al., 2004)'
_computing_structure_refinement 'SHELXL-2018/3 (Sheldrick, 2018)'
_computing_structure_solution 'SHELXT-2014/4 (Sheldrick, 2014)'
_diffrn_ambient_temperature 100(2)
_diffrn_detector_area_resol_mean 66.67
_diffrn_measured_fraction_theta_full 1.000
_diffrn_measured_fraction_theta_max 0.990
_diffrn_measurement_device_type 'Bruker AXS X8 Proteum'
_diffrn_measurement_method '\f- and \w-scans'
_diffrn_radiation_monochromator 'MONTEL graded multilayer optic'
_diffrn_radiation_type CuK\a
_diffrn_radiation_wavelength 1.54178
_diffrn_reflns_av_R_equivalents 0.0673
_diffrn_reflns_av_unetI/netI 0.0192
_diffrn_reflns_Laue_measured_fraction_full 1.000
_diffrn_reflns_Laue_measured_fraction_max 0.990
_diffrn_reflns_limit_h_max 14
_diffrn_reflns_limit_h_min -14
_diffrn_reflns_limit_k_max 14
_diffrn_reflns_limit_k_min -14
_diffrn_reflns_limit_l_max 7
_diffrn_reflns_limit_l_min -7
_diffrn_reflns_number 36611
_diffrn_reflns_point_group_measured_fraction_full 0.993
_diffrn_reflns_point_group_measured_fraction_max 0.980
_diffrn_reflns_theta_full 67.679
_diffrn_reflns_theta_max 68.061
_diffrn_reflns_theta_min 5.014
_diffrn_source 'rotating-anode X-ray tube'
_exptl_absorpt_coefficient_mu 0.643
_exptl_absorpt_correction_T_max 0.77536
_exptl_absorpt_correction_T_min 0.59579
_exptl_absorpt_correction_type gaussian
_exptl_absorpt_process_details 'SADABS (Bruker AXS, 2012)'
_exptl_crystal_colour colourless
_exptl_crystal_density_diffrn 1.157
_exptl_crystal_description cylinder
_exptl_crystal_F_000 352
_exptl_crystal_recrystallization_method 'From the Melt'
_exptl_crystal_size_max 1.000
_exptl_crystal_size_mid 0.500
_exptl_crystal_size_min 0.500
_exptl_crystal_size_rad 0.250
_refine_diff_density_max 0.087
_refine_diff_density_min -0.078
_refine_diff_density_rms 0.019
_refine_ls_abs_structure_details
;
 Flack x determined using 367 quotients [(I+)-(I-)]/[(I+)+(I-)]
 (Parsons, Flack and Wagner, Acta Cryst. B69 (2013) 249-259).
;
_refine_ls_abs_structure_Flack 0.05(9)
_refine_ls_extinction_coef 0.0032(6)
_refine_ls_extinction_expression Fc^*^=kFc[1+0.001xFc^2^\l^3^/sin(2\q)]^-1/4^
_refine_ls_extinction_method 'SHELXL-2018/3 (Sheldrick 2018)'
_refine_ls_goodness_of_fit_ref 1.100
_refine_ls_hydrogen_treatment mixed
_refine_ls_matrix_type full
_refine_ls_number_parameters 66
_refine_ls_number_reflns 852
_refine_ls_number_restraints 1
_refine_ls_restrained_S_all 1.099
_refine_ls_R_factor_all 0.0214
_refine_ls_R_factor_gt 0.0207
_refine_ls_shift/su_max 0.000
_refine_ls_shift/su_mean 0.000
_refine_ls_structure_factor_coef Fsqd
_refine_ls_weighting_details 'w=1/[\s^2^(Fo^2^)+(0.0204P)^2^+0.1207P] where P=(Fo^2^+2Fc^2^)/3'
_refine_ls_weighting_scheme calc
_refine_ls_wR_factor_gt 0.0507
_refine_ls_wR_factor_ref 0.0509
_reflns_Friedel_coverage 0.790
_reflns_Friedel_fraction_full 0.984
_reflns_Friedel_fraction_max 0.969
_reflns_number_gt 839
_reflns_number_total 852
_reflns_threshold_expression 'I > 2\s(I)'
_cod_data_source_file c9ce00435a3.cif
_cod_data_source_block 9966
_cod_depositor_comments 'Adding full bibliography for 7232751--7232754.cif.'
_cod_original_cell_volume 942.7(3)
_cod_database_code 7232754
_shelx_shelxl_version_number 2018/3
_shelx_space_group_comment
;
The symmetry employed for this shelxl refinement is uniquely defined
by the following loop, which should always be used as a source of
symmetry information in preference to the above space-group names.
They are only intended as comments.
;
_shelx_estimated_absorpt_t_min 0.566
_shelx_estimated_absorpt_t_max 0.739

loop_
_space_group_symop_operation_xyz
'x, y, z'
'-x, -y, z'
'-y, x, z+1/2'
'y, -x, z+1/2'
'x+1/2, -y+1/2, z'
'-x+1/2, y+1/2, z'
'-y+1/2, -x+1/2, z+1/2'
'y+1/2, x+1/2, z+1/2'

loop_
_atom_site_label
_atom_site_type_symbol
_atom_site_fract_x
_atom_site_fract_y
_atom_site_fract_z
_atom_site_U_iso_or_equiv
_atom_site_adp_type
_atom_site_occupancy
_atom_site_site_symmetry_order
_atom_site_calc_flag
_atom_site_refinement_flags_posn
_atom_site_refinement_flags_adp
O1 O 0.22075(7) 0.53212(6) 0.5752(2) 0.0254(3) Uani 1 1 d . .
C2 C 0.28355(9) 0.44181(9) 0.5550(3) 0.0235(3) Uani 1 1 d . .
C3 C 0.25921(11) 0.39071(11) 0.3662(3) 0.0263(3) Uani 1 1 d . .
H3 H 0.2915(13) 0.3277(13) 0.312(3) 0.032 Uiso 1 1 d . U
C4 C 0.17664(11) 0.45143(11) 0.2598(3) 0.0277(3) Uani 1 1 d . .
H4 H 0.1437(13) 0.4366(12) 0.124(3) 0.033 Uiso 1 1 d . U
C5 C 0.15647(11) 0.53515(11) 0.3910(3) 0.0277(3) Uani 1 1 d . .
H5 H 0.1087(14) 0.5949(14) 0.381(3) 0.033 Uiso 1 1 d . U
C6 C 0.35906(11) 0.42186(13) 0.7391(3) 0.0339(4) Uani 1 1 d . .
H6A H 0.405063 0.360672 0.702645 0.051 Uiso 1 1 calc R U
H6B H 0.318554 0.406097 0.873819 0.051 Uiso 1 1 calc R U
H6C H 0.403540 0.485615 0.762646 0.051 Uiso 1 1 calc R U

loop_
_atom_site_aniso_label
_atom_site_aniso_U_11
_atom_site_aniso_U_22
_atom_site_aniso_U_33
_atom_site_aniso_U_23
_atom_site_aniso_U_13
_atom_site_aniso_U_12
O1 0.0242(5) 0.0257(5) 0.0261(5) -0.0022(5) -0.0006(5) 0.0049(3)
C2 0.0198(6) 0.0220(6) 0.0287(8) 0.0034(7) 0.0041(6) 0.0020(5)
C3 0.0272(6) 0.0224(6) 0.0293(7) -0.0009(6) 0.0042(6) -0.0004(5)
C4 0.0274(7) 0.0308(7) 0.0249(8) 0.0020(6) -0.0023(7) -0.0057(5)
C5 0.0223(6) 0.0304(7) 0.0304(9) 0.0045(7) -0.0022(7) 0.0022(5)
C6 0.0277(7) 0.0403(9) 0.0337(8) 0.0026(7) -0.0043(7) 0.0043(6)

loop_
_atom_type_symbol
_atom_type_description
_atom_type_scat_dispersion_real
_atom_type_scat_dispersion_imag
_atom_type_scat_source
C C 0.0181 0.0091 'International Tables Vol C Tables 4.2.6.8 and 6.1.1.4'
H H 0.0000 0.0000 'International Tables Vol C Tables 4.2.6.8 and 6.1.1.4'
O O 0.0492 0.0322 'International Tables Vol C Tables 4.2.6.8 and 6.1.1.4'

loop_
_geom_angle_atom_site_label_1
_geom_angle_atom_site_label_2
_geom_angle_atom_site_label_3
_geom_angle
C5 O1 C2 106.38(11)
C3 C2 O1 109.57(12)
C3 C2 C6 134.83(13)
O1 C2 C6 115.59(13)
C2 C3 C4 107.15(12)
C2 C3 H3 126.5(9)
C4 C3 H3 126.3(9)
C5 C4 C3 106.32(13)
C5 C4 H4 126.4(9)
C3 C4 H4 127.3(9)
C4 C5 O1 110.59(12)
C4 C5 H5 133.6(11)
O1 C5 H5 115.8(11)
C2 C6 H6A 109.5
C2 C6 H6B 109.5
H6A C6 H6B 109.5
C2 C6 H6C 109.5
H6A C6 H6C 109.5
H6B C6 H6C 109.5

loop_
_geom_bond_atom_site_label_1
_geom_bond_atom_site_label_2
_geom_bond_distance
O1 C5 1.375(2)
O1 C2 1.3774(15)
C2 C3 1.344(2)
C2 C6 1.481(2)
C3 C4 1.432(2)
C3 H3 0.942(17)
C4 C5 1.336(2)
C4 H4 0.938(19)
C5 H5 0.96(2)
C6 H6A 0.9800
C6 H6B 0.9800
C6 H6C 0.9800

loop_
_geom_hbond_atom_site_label_D
_geom_hbond_atom_site_label_H
_geom_hbond_atom_site_label_A
_geom_hbond_distance_DH
_geom_hbond_distance_HA
_geom_hbond_distance_DA
_geom_hbond_angle_DHA
_geom_hbond_site_symmetry_A
_geom_hbond_publ_flag
C5 H5 O1 0.96(2) 2.611(19) 3.3804(18) 137.8(15) 8_454 yes

loop_
_geom_torsion_atom_site_label_1
_geom_torsion_atom_site_label_2
_geom_torsion_atom_site_label_3
_geom_torsion_atom_site_label_4
_geom_torsion
H6A C6 C2 O1 -174.1
H6B C6 C2 O1 65.9
H6C C6 C2 O1 -54.1
